data_4320326
loop_
_publ_author_name
'Franck Gascoin'
'Slavi C. Sevov'

_publ_section_title
;
 Synthesis and Characterization of the "Metallic Salts" A5Pn4 (A = K, Rb,
 Cs and Pn = As, Sb, Bi) with Isolated Zigzag Tetramers of Pn44- and an
 Extra Delocalized Electron
;
_journal_name_full 'Inorganic Chemistry'
_journal_page_first 5177
_journal_page_last 5181
_journal_paper_doi 10.1021/ic0104499
_journal_volume 40
_journal_year 2001
_chemical_formula_moiety K5Sb4
_chemical_formula_sum 'K5 Sb4'
_chemical_formula_weight 682.50
_chemical_melting_point ?
_chemical_name_common K5Sb4
_chemical_name_systematic
;
   ?
;
_space_group_IT_number 12
_symmetry_cell_setting monoclinic
_symmetry_space_group_name_Hall '-C 2y'
_symmetry_space_group_name_H-M 'C 1 2/m 1'
_atom_sites_solution_hydrogens geom
_atom_sites_solution_primary direct
_atom_sites_solution_secondary difmap
_audit_creation_method SHELXL-97
_cell_angle_alpha 90.00
_cell_angle_beta 112.27(7)
_cell_angle_gamma 90.00
_cell_formula_units_Z 2
_cell_length_a 12.3186(10)
_cell_length_b 5.4866(4)
_cell_length_c 11.2583(10)
_cell_measurement_reflns_used 25
_cell_measurement_temperature 293(2)
_cell_measurement_theta_max 16.264
_cell_measurement_theta_min 12.906
_cell_volume 704.2(4)
_computing_cell_refinement 'CAD4_(Enraf Nonius,_1977)'
_computing_data_collection 'CAD4_(Enraf Nonius,_1977)'
_computing_data_reduction SDS_Package_(Enraf-Nonius,_1985)
_computing_molecular_graphics 'SHELXTL (Siemens, 1994)'
_computing_publication_material 'SHELXTL (Siemens, 1994)'
_computing_structure_refinement 'SHELXL-97 (Sheldrick, 1997)'
_computing_structure_solution 'SHELXS-97 (Sheldrick, 1990)'
_diffrn_ambient_temperature 293(2)
_diffrn_measured_fraction_theta_full 0.999
_diffrn_measured_fraction_theta_max 0.999
_diffrn_measurement_device_type Enraf_Nonius_CAD4
_diffrn_measurement_method omega-2theta
_diffrn_radiation_monochromator graphite
_diffrn_radiation_source 'fine-focus sealed tube'
_diffrn_radiation_type MoK\a
_diffrn_radiation_wavelength 0.71073
_diffrn_reflns_limit_h_max 13
_diffrn_reflns_limit_h_min -14
_diffrn_reflns_limit_k_max 6
_diffrn_reflns_limit_k_min 0
_diffrn_reflns_limit_l_max 13
_diffrn_reflns_limit_l_min 0
_diffrn_reflns_number 683
_diffrn_reflns_theta_full 24.98
_diffrn_reflns_theta_max 24.98
_diffrn_reflns_theta_min 3.36
_diffrn_standards_interval_count 200
_diffrn_standards_interval_time 120
_diffrn_standards_number 3
_exptl_absorpt_coefficient_mu 9.012
_exptl_absorpt_correction_T_max 1.0000
_exptl_absorpt_correction_T_min 0.3867
_exptl_absorpt_correction_type empirical
_exptl_absorpt_process_details Xabs
_exptl_crystal_colour 'gray, metallic luster'
_exptl_crystal_density_diffrn 3.219
_exptl_crystal_density_meas ?
_exptl_crystal_density_method 'not measured'
_exptl_crystal_description irregular
_exptl_crystal_F_000 598
_exptl_crystal_size_max 0.08
_exptl_crystal_size_mid 0.04
_exptl_crystal_size_min 0.04
_refine_diff_density_max 1.832
_refine_diff_density_min -1.583
_refine_diff_density_rms 0.297
_refine_ls_extinction_coef 0.0002(4)
_refine_ls_extinction_expression Fc^*^=kFc[1+0.001xFc^2^\l^3^/sin(2\q)]^-1/4^
_refine_ls_extinction_method SHELXL
_refine_ls_goodness_of_fit_ref 1.080
_refine_ls_hydrogen_treatment mixed
_refine_ls_matrix_type full
_refine_ls_number_parameters 32
_refine_ls_number_reflns 683
_refine_ls_number_restraints 0
_refine_ls_restrained_S_all 1.080
_refine_ls_R_factor_all 0.0687
_refine_ls_R_factor_gt 0.0453
_refine_ls_shift/su_max 0.016
_refine_ls_shift/su_mean 0.002
_refine_ls_structure_factor_coef Fsqd
_refine_ls_weighting_details 'calc w=1/[\s^2^(Fo^2^)+(0.0685P)^2^+3.8728P] where P=(Fo^2^+2Fc^2^)/3'
_refine_ls_weighting_scheme calc
_refine_ls_wR_factor_gt 0.1105
_refine_ls_wR_factor_ref 0.1223
_reflns_number_gt 522
_reflns_number_total 683
_reflns_threshold_expression >2sigma(I)
_cod_data_source_file ic0104499_2.cif
_cod_data_source_block K5Sb4
_cod_depositor_comments
;
The following automatic conversions were performed:

'_chemical_melting_point' value 'not measured' was changed to '?' -
the value is undefined or not given.

Automatic conversion script
Id: cif_fix_values 1646 2011-03-28 12:23:43Z adriana 

The following automatic conversions were performed:

'_exptl_crystal_density_meas' value 'not measured' was changed to '?'
- the value is perceived as not measured.

Automatic conversion script
Id: cif_fix_values 3008 2015-01-20 13:52:24Z robertas 
;
_cod_original_cell_volume 704.17(10)
_cod_database_code 4320326

loop_
_symmetry_equiv_pos_as_xyz
'x, y, z'
'-x, y, -z'
'x+1/2, y+1/2, z'
'-x+1/2, y+1/2, -z'
'-x, -y, -z'
'x, -y, z'
'-x+1/2, -y+1/2, -z'
'x+1/2, -y+1/2, z'

loop_
_atom_site_label
_atom_site_type_symbol
_atom_site_fract_x
_atom_site_fract_y
_atom_site_fract_z
_atom_site_U_iso_or_equiv
_atom_site_adp_type
_atom_site_occupancy
_atom_site_symmetry_multiplicity
_atom_site_calc_flag
_atom_site_refinement_flags
_atom_site_disorder_assembly
_atom_site_disorder_group
Sb1 Sb 0.10509(10) 0.0000 0.10945(10) 0.0258(4) Uani 1 2 d S . .
Sb2 Sb 0.04399(10) 0.0000 0.32404(10) 0.0274(4) Uani 1 2 d S . .
K1 K 0.3970(3) 0.0000 0.1068(4) 0.0315(10) Uani 1 2 d S . .
K2 K 0.2459(3) 0.5000 0.3338(4) 0.0362(11) Uani 1 2 d S . .
K3 K 0.022(7) 0.5000 0.512(12) 0.071(19) Uani 0.50 2 d SP . .

loop_
_atom_site_aniso_label
_atom_site_aniso_U_11
_atom_site_aniso_U_22
_atom_site_aniso_U_33
_atom_site_aniso_U_23
_atom_site_aniso_U_13
_atom_site_aniso_U_12
Sb1 0.0205(7) 0.0303(8) 0.0262(7) 0.000 0.0084(5) 0.000
Sb2 0.0333(8) 0.0236(7) 0.0259(7) 0.000 0.0120(6) 0.000
K1 0.027(2) 0.029(2) 0.039(2) 0.000 0.012(2) 0.000
K2 0.024(2) 0.039(2) 0.040(2) 0.000 0.007(2) 0.000
K3 0.15(6) 0.024(4) 0.06(3) 0.000 0.07(4) 0.000

loop_
_atom_type_symbol
_atom_type_description
_atom_type_scat_dispersion_real
_atom_type_scat_dispersion_imag
_atom_type_scat_source
K K 0.2009 0.2494 'International Tables Vol C Tables 4.2.6.8 and 6.1.1.4'
Sb Sb -0.5866 1.5461 'International Tables Vol C Tables 4.2.6.8 and 6.1.1.4'

loop_
_geom_angle_atom_site_label_1
_geom_angle_atom_site_label_2
_geom_angle_atom_site_label_3
_geom_angle
_geom_angle_site_symmetry_1
_geom_angle_site_symmetry_3
_geom_angle_publ_flag
Sb2 Sb1 Sb1 107.30(7) . 5 ?
Sb2 Sb1 K1 127.17(10) . . ?
Sb1 Sb1 K1 125.52(9) 5 . ?
Sb2 Sb1 K1 129.77(5) . 7_545 ?
Sb1 Sb1 K1 69.26(7) 5 7_545 ?
K1 Sb1 K1 75.53(9) . 7_545 ?
Sb2 Sb1 K1 129.77(5) . 7 ?
Sb1 Sb1 K1 69.26(7) 5 7 ?
K1 Sb1 K1 75.53(9) . 7 ?
K1 Sb1 K1 97.05(10) 7_545 7 ?
Sb2 Sb1 K2 67.54(7) . . ?
Sb1 Sb1 K2 129.56(6) 5 . ?
K1 Sb1 K2 78.11(9) . . ?
K1 Sb1 K2 153.62(9) 7_545 . ?
K1 Sb1 K2 77.34(8) 7 . ?
Sb2 Sb1 K2 67.54(7) . 1_545 ?
Sb1 Sb1 K2 129.56(6) 5 1_545 ?
K1 Sb1 K2 78.11(9) . 1_545 ?
K1 Sb1 K2 77.34(8) 7_545 1_545 ?
K1 Sb1 K2 153.62(9) 7 1_545 ?
K2 Sb1 K2 96.16(11) . 1_545 ?
Sb2 Sb1 K1 66.34(7) . 3_445 ?
Sb1 Sb1 K1 66.04(7) 5 3_445 ?
K1 Sb1 K1 132.93(5) . 3_445 ?
K1 Sb1 K1 67.28(11) 7_545 3_445 ?
K1 Sb1 K1 135.31(6) 7 3_445 ?
K2 Sb1 K1 133.88(9) . 3_445 ?
K2 Sb1 K1 66.65(8) 1_545 3_445 ?
Sb2 Sb1 K1 66.34(7) . 3_455 ?
Sb1 Sb1 K1 66.04(7) 5 3_455 ?
K1 Sb1 K1 132.93(5) . 3_455 ?
K1 Sb1 K1 135.31(6) 7_545 3_455 ?
K1 Sb1 K1 67.28(11) 7 3_455 ?
K2 Sb1 K1 66.65(8) . 3_455 ?
K2 Sb1 K1 133.88(9) 1_545 3_455 ?
K1 Sb1 K1 94.13(9) 3_445 3_455 ?
Sb1 Sb2 K3 128.6(16) . . ?
Sb1 Sb2 K3 128.6(16) . 1_545 ?
K3 Sb2 K3 102(3) . 1_545 ?
Sb1 Sb2 K3 129.7(16) . 5_566 ?
K3 Sb2 K3 8(3) . 5_566 ?
K3 Sb2 K3 101.69(16) 1_545 5_566 ?
Sb1 Sb2 K3 129.7(16) . 5_556 ?
K3 Sb2 K3 101.70(16) . 5_556 ?
K3 Sb2 K3 8(3) 1_545 5_556 ?
K3 Sb2 K3 100(3) 5_566 5_556 ?
Sb1 Sb2 K1 69.47(7) . 3_445 ?
K3 Sb2 K1 148.2(14) . 3_445 ?
K3 Sb2 K1 71.8(16) 1_545 3_445 ?
K3 Sb2 K1 140.2(13) 5_566 3_445 ?
K3 Sb2 K1 67.6(17) 5_556 3_445 ?
Sb1 Sb2 K1 69.47(7) . 3_455 ?
K3 Sb2 K1 71.8(16) . 3_455 ?
K3 Sb2 K1 148.2(14) 1_545 3_455 ?
K3 Sb2 K1 67.6(17) 5_566 3_455 ?
K3 Sb2 K1 140.2(13) 5_556 3_455 ?
K1 Sb2 K1 96.93(11) 3_445 3_455 ?
Sb1 Sb2 K2 67.94(8) . . ?
K3 Sb2 K2 66.8(14) . . ?
K3 Sb2 K2 139.9(15) 1_545 . ?
K3 Sb2 K2 72.3(13) 5_566 . ?
K3 Sb2 K2 147.4(16) 5_556 . ?
K1 Sb2 K2 137.40(9) 3_445 . ?
K1 Sb2 K2 67.61(9) 3_455 . ?
Sb1 Sb2 K2 67.94(8) . 1_545 ?
K3 Sb2 K2 139.9(15) . 1_545 ?
K3 Sb2 K2 66.8(14) 1_545 1_545 ?
K3 Sb2 K2 147.4(16) 5_566 1_545 ?
K3 Sb2 K2 72.3(13) 5_556 1_545 ?
K1 Sb2 K2 67.61(9) 3_445 1_545 ?
K1 Sb2 K2 137.40(9) 3_455 1_545 ?
K2 Sb2 K2 96.52(10) . 1_545 ?
Sb1 Sb2 K2 128.30(10) . 3_445 ?
K3 Sb2 K2 71.5(14) . 3_445 ?
K3 Sb2 K2 71.5(14) 1_545 3_445 ?
K3 Sb2 K2 64.1(13) 5_566 3_445 ?
K3 Sb2 K2 64.1(13) 5_556 3_445 ?
K1 Sb2 K2 77.04(9) 3_445 3_445 ?
K1 Sb2 K2 77.04(9) 3_455 3_445 ?
K2 Sb2 K2 131.62(5) . 3_445 ?
K2 Sb2 K2 131.62(5) 1_545 3_445 ?
Sb1 Sb2 K2 125.71(7) . 7_556 ?
K3 Sb2 K2 64.2(16) . 7_556 ?
K3 Sb2 K2 64.2(16) 1_545 7_556 ?
K3 Sb2 K2 70.8(16) 5_566 7_556 ?
K3 Sb2 K2 70.8(16) 5_556 7_556 ?
K1 Sb2 K2 131.43(5) 3_445 7_556 ?
K1 Sb2 K2 131.43(5) 3_455 7_556 ?
K2 Sb2 K2 76.87(9) . 7_556 ?
K2 Sb2 K2 76.87(9) 1_545 7_556 ?
K2 Sb2 K2 106.00(10) 3_445 7_556 ?
Sb1 K1 Sb1 104.47(9) . 7_545 ?
Sb1 K1 Sb1 104.47(9) . 7 ?
Sb1 K1 Sb1 97.05(10) 7_545 7 ?
Sb1 K1 Sb2 103.68(9) . 3 ?
Sb1 K1 Sb2 151.85(12) 7_545 3 ?
Sb1 K1 Sb2 76.12(4) 7 3 ?
Sb1 K1 Sb2 103.68(9) . 3_545 ?
Sb1 K1 Sb2 76.12(4) 7_545 3_545 ?
Sb1 K1 Sb2 151.85(12) 7 3_545 ?
Sb2 K1 Sb2 96.93(11) 3 3_545 ?
Sb1 K1 Sb1 132.93(5) . 3 ?
Sb1 K1 Sb1 112.72(11) 7_545 3 ?
Sb1 K1 Sb1 44.69(6) 7 3 ?
Sb2 K1 Sb1 44.20(4) 3 3 ?
Sb2 K1 Sb1 112.28(11) 3_545 3 ?
Sb1 K1 Sb1 132.93(5) . 3_545 ?
Sb1 K1 Sb1 44.69(6) 7_545 3_545 ?
Sb1 K1 Sb1 112.72(11) 7 3_545 ?
Sb2 K1 Sb1 112.28(11) 3 3_545 ?
Sb2 K1 Sb1 44.20(4) 3_545 3_545 ?
Sb1 K1 Sb1 94.13(9) 3 3_545 ?
Sb1 K1 K2 144.17(13) . 3_545 ?
Sb1 K1 K2 99.01(9) 7_545 3_545 ?
Sb1 K1 K2 99.01(9) 7 3_545 ?
Sb2 K1 K2 56.33(7) 3 3_545 ?
Sb2 K1 K2 56.33(7) 3_545 3_545 ?
Sb1 K1 K2 55.97(6) 3 3_545 ?
Sb1 K1 K2 55.97(6) 3_545 3_545 ?
Sb1 K1 K1 147.62(17) . 5_655 ?
Sb1 K1 K1 57.36(7) 7_545 5_655 ?
Sb1 K1 K1 57.36(7) 7 5_655 ?
Sb2 K1 K1 97.59(10) 3 5_655 ?
Sb2 K1 K1 97.59(10) 3_545 5_655 ?
Sb1 K1 K1 55.36(6) 3 5_655 ?
Sb1 K1 K1 55.36(6) 3_545 5_655 ?
K2 K1 K1 68.21(12) 3_545 5_655 ?
Sb1 K1 K3 80.5(12) . 7_556 ?
Sb1 K1 K3 130.2(2) 7_545 7_556 ?
Sb1 K1 K3 130.2(2) 7 7_556 ?
Sb2 K1 K3 55.1(5) 3 7_556 ?
Sb2 K1 K3 55.1(5) 3_545 7_556 ?
Sb1 K1 K3 95.7(8) 3 7_556 ?
Sb1 K1 K3 95.7(8) 3_545 7_556 ?
K2 K1 K3 63.6(12) 3_545 7_556 ?
K1 K1 K3 131.8(12) 5_655 7_556 ?
Sb1 K1 K3 87.0(12) . 3_545 ?
Sb1 K1 K3 128.7(3) 7_545 3_545 ?
Sb1 K1 K3 128.7(3) 7 3_545 ?
Sb2 K1 K3 52.7(4) 3 3_545 ?
Sb2 K1 K3 52.7(4) 3_545 3_545 ?
Sb1 K1 K3 91.3(8) 3 3_545 ?
Sb1 K1 K3 91.3(8) 3_545 3_545 ?
K2 K1 K3 57.1(12) 3_545 3_545 ?
K1 K1 K3 125.3(12) 5_655 3_545 ?
K3 K1 K3 7(2) 7_556 3_545 ?
Sb1 K1 K1 52.78(8) . 7_545 ?
Sb1 K1 K1 51.68(6) 7_545 7_545 ?
Sb1 K1 K1 107.66(14) 7 7_545 ?
Sb2 K1 K1 156.46(15) 3 7_545 ?
Sb2 K1 K1 89.67(7) 3_545 7_545 ?
Sb1 K1 K1 150.40(15) 3 7_545 ?
Sb1 K1 K1 88.12(5) 3_545 7_545 ?
K2 K1 K1 141.78(7) 3_545 7_545 ?
K1 K1 K1 103.93(15) 5_655 7_545 ?
K3 K1 K1 113.5(9) 7_556 7_545 ?
K3 K1 K1 118.2(9) 3_545 7_545 ?
Sb2 K2 Sb2 96.52(10) 1_565 . ?
Sb2 K2 Sb1 113.42(12) 1_565 . ?
Sb2 K2 Sb1 44.52(4) . . ?
Sb2 K2 Sb1 44.52(4) 1_565 1_565 ?
Sb2 K2 Sb1 113.41(12) . 1_565 ?
Sb1 K2 Sb1 96.16(11) . 1_565 ?
Sb2 K2 Sb2 131.62(5) 1_565 3 ?
Sb2 K2 Sb2 131.62(5) . 3 ?
Sb1 K2 Sb2 101.16(9) . 3 ?
Sb1 K2 Sb2 101.16(9) 1_565 3 ?
Sb2 K2 Sb2 103.12(9) 1_565 7_556 ?
Sb2 K2 Sb2 103.13(9) . 7_556 ?
Sb1 K2 Sb2 131.92(6) . 7_556 ?
Sb1 K2 Sb2 131.92(6) 1_565 7_556 ?
Sb2 K2 Sb2 74.00(9) 3 7_556 ?
Sb2 K2 K3 82.0(10) 1_565 7_566 ?
Sb2 K2 K3 156.8(19) . 7_566 ?
Sb1 K2 K3 155.8(17) . 7_566 ?
Sb1 K2 K3 81.7(13) 1_565 7_566 ?
Sb2 K2 K3 56.2(14) 3 7_566 ?
Sb2 K2 K3 55.3(16) 7_556 7_566 ?
Sb2 K2 K3 156.8(19) 1_565 7_556 ?
Sb2 K2 K3 82.0(10) . 7_556 ?
Sb1 K2 K3 81.7(13) . 7_556 ?
Sb1 K2 K3 155.8(17) 1_565 7_556 ?
Sb2 K2 K3 56.2(14) 3 7_556 ?
Sb2 K2 K3 55.3(16) 7_556 7_556 ?
K3 K2 K3 90.4(19) 7_566 7_556 ?
Sb2 K2 K3 54.9(6) 1_565 . ?
Sb2 K2 K3 54.9(6) . . ?
Sb1 K2 K3 96.3(10) . . ?
Sb1 K2 K3 96.3(10) 1_565 . ?
Sb2 K2 K3 153.8(16) 3 . ?
Sb2 K2 K3 79.8(15) 7_556 . ?
K3 K2 K3 108.0(15) 7_566 . ?
K3 K2 K3 108.0(15) 7_556 . ?
Sb2 K2 K1 56.06(6) 1_565 3_455 ?
Sb2 K2 K1 56.06(6) . 3_455 ?
Sb1 K2 K1 57.38(7) . 3_455 ?
Sb1 K2 K1 57.38(7) 1_565 3_455 ?
Sb2 K2 K1 143.05(13) 3 3_455 ?
Sb2 K2 K1 142.95(14) 7_556 3_455 ?
K3 K2 K1 134.8(9) 7_566 3_455 ?
K3 K2 K1 134.8(9) 7_556 3_455 ?
K3 K2 K1 63.2(15) . 3_455 ?
Sb2 K2 K3 86.8(9) 1_565 3 ?
Sb2 K2 K3 155.6(16) . 3 ?
Sb1 K2 K3 152.9(15) . 3 ?
Sb1 K2 K3 85.8(11) 1_565 3 ?
Sb2 K2 K3 52.3(13) 3 3 ?
Sb2 K2 K3 52.8(15) 7_556 3 ?
K3 K2 K3 4.9(17) 7_566 3 ?
K3 K2 K3 85.55(17) 7_556 3 ?
K3 K2 K3 110(2) . 3 ?
K1 K2 K3 139.6(8) 3_455 3 ?
Sb2 K2 K3 155.6(16) 1_565 3_545 ?
Sb2 K2 K3 86.8(8) . 3_545 ?
Sb1 K2 K3 85.8(11) . 3_545 ?
Sb1 K2 K3 152.9(15) 1_565 3_545 ?
Sb2 K2 K3 52.3(13) 3 3_545 ?
Sb2 K2 K3 52.8(15) 7_556 3_545 ?
K3 K2 K3 85.55(17) 7_566 3_545 ?
K3 K2 K3 4.9(17) 7_556 3_545 ?
K3 K2 K3 110(2) . 3_545 ?
K1 K2 K3 139.6(8) 3_455 3_545 ?
K3 K2 K3 80.7(15) 3 3_545 ?
K3 K3 Sb2 90(10) 5_566 1_565 ?
K3 K3 Sb2 90(10) 5_566 . ?
Sb2 K3 Sb2 102(3) 1_565 . ?
K3 K3 Sb2 82(10) 5_566 5_566 ?
Sb2 K3 Sb2 78.30(17) 1_565 5_566 ?
Sb2 K3 Sb2 172(3) . 5_566 ?
K3 K3 Sb2 82(10) 5_566 5_556 ?
Sb2 K3 Sb2 172(3) 1_565 5_556 ?
Sb2 K3 Sb2 78.31(16) . 5_556 ?
Sb2 K3 Sb2 100(3) 5_566 5_556 ?
K3 K3 K2 134(4) 5_566 7_566 ?
Sb2 K3 K2 60.5(8) 1_565 7_566 ?
Sb2 K3 K2 128(3) . 7_566 ?
Sb2 K3 K2 59.8(10) 5_566 7_566 ?
Sb2 K3 K2 126(3) 5_556 7_566 ?
K3 K3 K2 134(4) 5_566 7_556 ?
Sb2 K3 K2 128(3) 1_565 7_556 ?
Sb2 K3 K2 60.5(8) . 7_556 ?
Sb2 K3 K2 126(3) 5_566 7_556 ?
Sb2 K3 K2 59.8(9) 5_556 7_556 ?
K2 K3 K2 90.4(19) 7_566 7_556 ?
K3 K3 K2 124(10) 5_566 . ?
Sb2 K3 K2 58.3(17) 1_565 . ?
Sb2 K3 K2 58.3(17) . . ?
Sb2 K3 K2 126.8(13) 5_566 . ?
Sb2 K3 K2 126.8(13) 5_556 . ?
K2 K3 K2 72.0(15) 7_566 . ?
K2 K3 K2 72.0(15) 7_556 . ?
K3 K3 K1 109(10) 5_566 7_556 ?
Sb2 K3 K1 126.4(17) 1_565 7_556 ?
Sb2 K3 K1 126.4(17) . 7_556 ?
Sb2 K3 K1 57.3(18) 5_566 7_556 ?
Sb2 K3 K1 57.3(18) 5_556 7_556 ?
K2 K3 K1 71.2(18) 7_566 7_556 ?
K2 K3 K1 71.2(18) 7_556 7_556 ?
K2 K3 K1 127(2) . 7_556 ?
K3 K3 K1 64(10) 5_566 3_455 ?
Sb2 K3 K1 55.6(17) 1_565 3_455 ?
Sb2 K3 K1 55.6(17) . 3_455 ?
Sb2 K3 K1 119.9(18) 5_566 3_455 ?
Sb2 K3 K1 119.9(18) 5_556 3_455 ?
K2 K3 K1 113(2) 7_566 3_455 ?
K2 K3 K1 113(2) 7_556 3_455 ?
K2 K3 K1 59.7(18) . 3_455 ?
K1 K3 K1 173(2) 7_556 3_455 ?
K3 K3 K2 41(4) 5_566 3_445 ?
Sb2 K3 K2 117(3) 1_565 3_445 ?
Sb2 K3 K2 56.3(9) . 3_445 ?
Sb2 K3 K2 116(2) 5_566 3_445 ?
Sb2 K3 K2 56.5(8) 5_556 3_445 ?
K2 K3 K2 175.1(17) 7_566 3_445 ?
K2 K3 K2 94.44(18) 7_556 3_445 ?
K2 K3 K2 110(2) . 3_445 ?
K1 K3 K2 109(2) 7_556 3_445 ?
K1 K3 K2 65.8(15) 3_455 3_445 ?
K3 K3 K2 41(4) 5_566 3_455 ?
Sb2 K3 K2 56.3(9) 1_565 3_455 ?
Sb2 K3 K2 117(3) . 3_455 ?
Sb2 K3 K2 56.5(8) 5_566 3_455 ?
Sb2 K3 K2 116(2) 5_556 3_455 ?
K2 K3 K2 94.44(18) 7_566 3_455 ?
K2 K3 K2 175.1(17) 7_556 3_455 ?
K2 K3 K2 110(2) . 3_455 ?
K1 K3 K2 109(2) 7_556 3_455 ?
K1 K3 K2 65.8(15) 3_455 3_455 ?
K2 K3 K2 80.7(15) 3_445 3_455 ?

loop_
_geom_bond_atom_site_label_1
_geom_bond_atom_site_label_2
_geom_bond_distance
_geom_bond_site_symmetry_2
_geom_bond_publ_flag
Sb1 Sb2 2.7894(17) . ?
Sb1 Sb1 2.818(3) 5 ?
Sb1 K1 3.607(4) . ?
Sb1 K1 3.661(3) 7_545 ?
Sb1 K1 3.661(3) 7 ?
Sb1 K2 3.687(3) . ?
Sb1 K2 3.687(3) 1_545 ?
Sb1 K1 3.747(3) 3_445 ?
Sb1 K1 3.747(3) 3_455 ?
Sb2 K3 3.53(8) . ?
Sb2 K3 3.53(8) 1_545 ?
Sb2 K3 3.57(8) 5_566 ?
Sb2 K3 3.57(8) 5_556 ?
Sb2 K1 3.665(3) 3_445 ?
Sb2 K1 3.665(3) 3_455 ?
Sb2 K2 3.677(3) . ?
Sb2 K2 3.677(3) 1_545 ?
Sb2 K2 3.715(4) 3_445 ?
Sb2 K2 3.739(5) 7_556 ?
K1 Sb1 3.661(3) 7_545 ?
K1 Sb1 3.661(3) 7 ?
K1 Sb2 3.665(3) 3 ?
K1 Sb2 3.665(3) 3_545 ?
K1 Sb1 3.747(3) 3 ?
K1 Sb1 3.747(3) 3_545 ?
K1 K2 4.084(6) 3_545 ?
K1 K1 4.105(8) 5_655 ?
K1 K3 4.03(13) 7_556 ?
K1 K3 4.22(13) 3_545 ?
K1 K1 4.452(7) 7_545 ?
K2 Sb2 3.677(3) 1_565 ?
K2 Sb1 3.687(3) 1_565 ?
K2 Sb2 3.715(4) 3 ?
K2 Sb2 3.739(5) 7_556 ?
K2 K3 3.87(6) 7_566 ?
K2 K3 3.87(6) 7_556 ?
K2 K3 3.97(11) . ?
K2 K1 4.084(6) 3_455 ?
K2 K3 4.24(7) 3 ?
K2 K3 4.24(7) 3_545 ?
K3 K3 0.51(17) 5_566 ?
K3 Sb2 3.53(8) 1_565 ?
K3 Sb2 3.57(8) 5_566 ?
K3 Sb2 3.57(8) 5_556 ?
K3 K2 3.87(6) 7_566 ?
K3 K2 3.87(6) 7_556 ?
K3 K1 4.03(13) 7_556 ?
K3 K1 4.22(13) 3_455 ?
K3 K2 4.24(7) 3_445 ?
K3 K2 4.24(7) 3_455 ?
